data_4328761
loop_
_publ_author_name
'Ke-Zhao Du'
'Mei-Ling Feng'
'Long-Hua Li'
'Bing Hu'
'Zu-Ju Ma'
'Peng Wang'
'Jian-Rong Li'
'Yu-Long Wang'
'Guo-Dong Zou'
'Xiao-Ying Huang'

_publ_contact_author_address
;
State Key Laboratory of Structural Chemistry
Fujian Institute of Research on the Structure of Matter
Chinese Academy of Sciences
Fuzhou, Fujian 350002
P. R. China
;
_publ_contact_author_email xyhuang@fjirsm.ac.cn
_publ_contact_author_fax 86-59183793727
_publ_contact_author_name 'Prof Xiao-Ying Huang'
_publ_contact_author_phone 86-59183793727
_publ_section_title
;
 [Ni(phen)~3~]~2~Sb~18~S~29~: A Novel Three-Dimensional Framework
 Thioantimonate(III) Templated by [Ni(phen)~3~] Complexes
;
_journal_name_full 'Inorganic Chemistry'
_journal_page_first 3926
_journal_page_last 3928
_journal_paper_doi 10.1021/ic202246q
_journal_volume 51
_journal_year 2012
_chemical_formula_moiety 'S29 Sb18, 2(C36 H24 N6 Ni)'
_chemical_formula_sum 'C72 H48 N12 Ni2 S29 Sb18'
_chemical_formula_weight 4319.88
_chemical_name_systematic
; 
 ? 
;
_space_group_IT_number 4
_symmetry_cell_setting monoclinic
_symmetry_space_group_name_Hall 'P 2yb'
_symmetry_space_group_name_H-M 'P 1 21 1'
_atom_sites_solution_hydrogens geom
_atom_sites_solution_primary direct
_atom_sites_solution_secondary difmap
_audit_creation_method SHELXL-97
_cell_angle_alpha 90.00
_cell_angle_beta 106.5568(15)
_cell_angle_gamma 90.00
_cell_formula_units_Z 2
_cell_length_a 11.17374(16)
_cell_length_b 41.2997(5)
_cell_length_c 12.37007(19)
_cell_measurement_reflns_used 12916
_cell_measurement_temperature 293(2)
_cell_measurement_theta_max 28.5427
_cell_measurement_theta_min 2.3780
_cell_volume 5471.76(14)
_computing_cell_refinement
;
CrysAlisPro, Agilent Technologies,
Version 1.171.34.49 (release 20-01-2011 CrysAlis171 .NET)
(compiled Jan 20 2011,15:58:25)
;
_computing_data_collection
;
CrysAlisPro, Agilent Technologies,
Version 1.171.34.49 (release 20-01-2011 CrysAlis171 .NET)
(compiled Jan 20 2011,15:58:25)
;
_computing_data_reduction
;
CrysAlisPro, Agilent Technologies,
Version 1.171.34.49 (release 20-01-2011 CrysAlis171 .NET)
(compiled Jan 20 2011,15:58:25)
;
_computing_molecular_graphics 'DIAMOND. Version 3.0. Crystal Impact'
_computing_publication_material 'Windows Word 2003'
_computing_structure_refinement 'SHELXL-97 (Sheldrick, 1997)'
_computing_structure_solution 'SHELXS-97 (Sheldrick, 1990)'
_diffrn_ambient_temperature 293(2)
_diffrn_detector_area_resol_mean 16.2083
_diffrn_measured_fraction_theta_full 0.987
_diffrn_measured_fraction_theta_max 0.987
_diffrn_measurement_device_type 'Xcalibur, Eos'
_diffrn_measurement_method '\w scans'
_diffrn_radiation_monochromator graphite
_diffrn_radiation_source 'fine-focus sealed tube'
_diffrn_radiation_type MoK\a
_diffrn_radiation_wavelength 0.71073
_diffrn_reflns_av_R_equivalents 0.0230
_diffrn_reflns_av_sigmaI/netI 0.0410
_diffrn_reflns_limit_h_max 11
_diffrn_reflns_limit_h_min -13
_diffrn_reflns_limit_k_max 51
_diffrn_reflns_limit_k_min -50
_diffrn_reflns_limit_l_max 13
_diffrn_reflns_limit_l_min -15
_diffrn_reflns_number 25504
_diffrn_reflns_theta_full 26.05
_diffrn_reflns_theta_max 26.05
_diffrn_reflns_theta_min 2.63
_exptl_absorpt_coefficient_mu 5.293
_exptl_absorpt_correction_T_max 1.00000
_exptl_absorpt_correction_T_min 0.51236
_exptl_absorpt_correction_type multi-scan
_exptl_absorpt_process_details
;
CrysAlisPro, Agilent Technologies,
Version 1.171.34.49 (release 20-01-2011 CrysAlis171 .NET)
(compiled Jan 20 2011,15:58:25)
empirical absorption correction using spherical harmonics,
 implemented in SCALE3 ABSPACK scaling algorithm.
;
_exptl_crystal_colour red
_exptl_crystal_density_diffrn 2.622
_exptl_crystal_description block
_exptl_crystal_F_000 4004
_exptl_crystal_size_max 0.23
_exptl_crystal_size_mid 0.15
_exptl_crystal_size_min 0.11
_refine_diff_density_max 1.233
_refine_diff_density_min -0.858
_refine_diff_density_rms 0.131
_refine_ls_abs_structure_details 'Flack H D (1983), 5671 Friedel pairs'
_refine_ls_abs_structure_Flack 0.066(15)
_refine_ls_extinction_method none
_refine_ls_goodness_of_fit_ref 1.024
_refine_ls_hydrogen_treatment constr
_refine_ls_matrix_type full
_refine_ls_number_parameters 1199
_refine_ls_number_reflns 17271
_refine_ls_number_restraints 1
_refine_ls_restrained_S_all 1.024
_refine_ls_R_factor_all 0.0326
_refine_ls_R_factor_gt 0.0304
_refine_ls_shift/su_max 0.001
_refine_ls_shift/su_mean 0.000
_refine_ls_structure_factor_coef Fsqd
_refine_ls_weighting_details 'calc w=1/[\s^2^(Fo^2^)+(0.0380P)^2^+1.5000P] where P=(Fo^2^+2Fc^2^)/3'
_refine_ls_weighting_scheme calc
_refine_ls_wR_factor_gt 0.0716
_refine_ls_wR_factor_ref 0.0729
_reflns_number_gt 16490
_reflns_number_total 17271
_reflns_threshold_expression >2sigma(I)
_cod_data_source_file ic202246q_si_002.cif
_cod_data_source_block compound-1
_cod_original_sg_symbol_H-M 'P 21'
_cod_database_code 4328761

loop_
_symmetry_equiv_pos_as_xyz
'x, y, z'
'-x, y+1/2, -z'

loop_
_atom_site_label
_atom_site_type_symbol
_atom_site_fract_x
_atom_site_fract_y
_atom_site_fract_z
_atom_site_U_iso_or_equiv
_atom_site_adp_type
_atom_site_occupancy
_atom_site_symmetry_multiplicity
_atom_site_calc_flag
_atom_site_refinement_flags
Sb1 Sb 0.29914(5) 0.402663(14) -0.10286(4) 0.02355(12) Uani 1 1 d .
Sb2 Sb 0.23060(5) 0.348301(14) 0.09757(4) 0.02340(12) Uani 1 1 d .
Sb3 Sb -0.08715(6) 0.013254(16) 0.59826(5) 0.03231(14) Uani 1 1 d .
Sb4 Sb -0.30867(6) 0.080429(18) 0.50253(7) 0.0491(2) Uani 1 1 d .
Sb5 Sb 0.01445(7) 0.101101(18) 0.54816(6) 0.04472(18) Uani 1 1 d .
Sb6 Sb 0.43740(5) 0.239168(15) 0.58956(5) 0.02866(14) Uani 1 1 d .
Sb7 Sb 0.53249(6) 0.162504(18) 0.49118(6) 0.04291(17) Uani 1 1 d .
Sb8 Sb 0.22408(7) 0.162779(19) 0.53963(6) 0.04451(18) Uani 1 1 d .
Sb9 Sb 0.39673(5) 0.393680(13) 0.44667(4) 0.02057(12) Uani 1 1 d .
Sb10 Sb 0.07477(5) 0.429146(14) 0.26598(4) 0.02114(12) Uani 1 1 d .
Sb11 Sb -0.04676(5) 0.331667(13) 0.25335(5) 0.02167(12) Uani 1 1 d .
Sb12 Sb -0.20660(5) 0.402032(15) 0.37114(5) 0.02492(13) Uani 1 1 d .
Sb13 Sb 0.13295(5) 0.357525(14) 0.54820(4) 0.02083(12) Uani 1 1 d .
Sb14 Sb 0.45485(5) 0.322173(13) 0.72881(4) 0.02042(12) Uani 1 1 d .
Sb15 Sb 0.73604(5) 0.349477(14) 0.62346(5) 0.02433(13) Uani 1 1 d .
Sb16 Sb 0.57606(5) 0.419702(13) 0.74115(4) 0.02138(12) Uani 1 1 d .
Sb17 Sb 0.47351(5) 0.433132(14) 0.19044(5) 0.02295(12) Uani 1 1 d .
Sb18 Sb 1.05574(5) 0.318096(14) 0.80400(5) 0.02252(12) Uani 1 1 d .
S1 S 0.71554(19) 0.37317(6) 0.79870(18) 0.0271(5) Uani 1 1 d .
S2 S 0.37453(18) 0.39511(5) 0.69568(18) 0.0250(5) Uani 1 1 d .
S3 S 0.5133(2) 0.41647(7) 0.01247(19) 0.0372(6) Uani 1 1 d .
S4 S 0.32215(19) 0.34465(6) -0.07455(17) 0.0257(5) Uani 1 1 d .
S5 S 0.49308(19) 0.38104(5) 0.28891(17) 0.0241(4) Uani 1 1 d .
S6 S 0.20754(19) 0.40630(6) 0.06971(17) 0.0258(5) Uani 1 1 d .
S7 S 1.0165(2) 0.33471(7) 0.98214(19) 0.0375(6) Uani 1 1 d .
S8 S 0.58620(19) 0.42401(6) 0.54573(18) 0.0284(5) Uani 1 1 d .
S9 S 0.28843(18) 0.44498(5) 0.37180(18) 0.0244(5) Uani 1 1 d .
S10 S 0.15503(18) 0.35619(5) 0.29894(17) 0.0252(5) Uani 1 1 d .
S11 S 0.00462(18) 0.42670(6) 0.43925(17) 0.0257(5) Uani 1 1 d .
S12 S -0.18634(19) 0.37816(6) 0.19563(18) 0.0282(5) Uani 1 1 d .
S13 S -0.30460(19) 0.45078(6) 0.27353(19) 0.0290(5) Uani 1 1 d .
S14 S 0.0230(2) 0.48700(6) 0.2169(2) 0.0381(6) Uani 1 1 d .
S15 S -0.2587(2) 0.03916(7) 0.6485(3) 0.0491(7) Uani 1 1 d .
S16 S 0.0757(2) 0.05412(6) 0.6709(2) 0.0355(6) Uani 1 1 d .
S17 S -0.1624(3) 0.12163(7) 0.6065(3) 0.0556(8) Uani 1 1 d .
S18 S -0.1794(3) 0.06084(7) 0.3953(2) 0.0494(7) Uani 1 1 d .
S19 S -0.05688(18) 0.32722(6) 0.44911(17) 0.0283(5) Uani 1 1 d .
S20 S 0.03668(19) 0.37026(5) 0.70609(17) 0.0246(4) Uani 1 1 d .
S21 S 0.24139(18) 0.30628(5) 0.62277(18) 0.0244(5) Uani 1 1 d .
S22 S 0.52524(18) 0.32470(6) 0.55534(17) 0.0241(4) Uani 1 1 d .
S23 S 0.8341(2) 0.30088(6) 0.72052(19) 0.0286(5) Uani 1 1 d .
S24 S 0.5081(2) 0.26456(6) 0.77712(19) 0.0331(5) Uani 1 1 d .
S25 S 0.2835(2) 0.20975(7) 0.6582(2) 0.0393(6) Uani 1 1 d .
S26 S 0.6081(2) 0.20028(6) 0.6490(2) 0.0355(6) Uani 1 1 d .
S27 S 0.4115(3) 0.12916(7) 0.5859(3) 0.0610(9) Uani 1 1 d .
S28 S 0.3672(2) 0.19391(7) 0.3839(2) 0.0428(6) Uani 1 1 d .
S29 S 0.1543(4) 0.13722(10) 0.6913(3) 0.0809(13) Uani 1 1 d .
Ni1 Ni -0.12360(10) 0.21268(3) 0.10978(9) 0.0232(2) Uani 1 1 d .
N1 N 0.8012(6) 0.56644(19) -0.0258(6) 0.0272(17) Uani 1 1 d .
N2 N 0.5725(6) 0.58420(19) -0.1468(6) 0.0283(17) Uani 1 1 d .
N3 N 0.5758(6) 0.5325(2) 0.0196(6) 0.0308(18) Uani 1 1 d .
N4 N 0.4854(6) 0.51290(17) -0.1948(6) 0.0255(16) Uani 1 1 d .
N5 N 0.7501(6) 0.49501(18) -0.0896(6) 0.0268(17) Uani 1 1 d .
N6 N 0.7098(6) 0.53735(19) -0.2632(6) 0.0263(16) Uani 1 1 d .
C1 C 0.9129(8) 0.5575(3) 0.0352(7) 0.036(2) Uani 1 1 d .
H1 H 0.9325 0.5356 0.0376 0.043 Uiso 1 1 calc R
C2 C 1.0043(9) 0.5789(3) 0.0968(8) 0.043(3) Uani 1 1 d .
H2 H 1.0814 0.5713 0.1403 0.051 Uiso 1 1 calc R
C3 C 0.9765(9) 0.6109(3) 0.0909(8) 0.045(3) Uani 1 1 d .
H3 H 1.0354 0.6258 0.1303 0.054 Uiso 1 1 calc R
C4 C 0.8594(9) 0.6216(2) 0.0256(7) 0.033(2) Uani 1 1 d .
C5 C 0.7746(8) 0.5984(3) -0.0308(7) 0.031(2) Uani 1 1 d .
C6 C 0.8231(10) 0.6552(3) 0.0140(9) 0.052(3) Uani 1 1 d .
H6 H 0.8790 0.6708 0.0531 0.062 Uiso 1 1 calc R
C7 C 0.7121(10) 0.6646(3) -0.0507(9) 0.046(3) Uani 1 1 d .
H7 H 0.6925 0.6865 -0.0580 0.055 Uiso 1 1 calc R
C8 C 0.6213(9) 0.6409(2) -0.1103(8) 0.036(2) Uani 1 1 d .
C9 C 0.6535(8) 0.6083(2) -0.0979(7) 0.029(2) Uani 1 1 d .
C10 C 0.5003(10) 0.6487(2) -0.1774(8) 0.039(2) Uani 1 1 d .
H10 H 0.4764 0.6703 -0.1891 0.047 Uiso 1 1 calc R
C11 C 0.4186(9) 0.6251(3) -0.2249(8) 0.039(2) Uani 1 1 d .
H11 H 0.3382 0.6300 -0.2686 0.047 Uiso 1 1 calc R
C12 C 0.4587(9) 0.5925(3) -0.2063(7) 0.039(2) Uani 1 1 d .
H12 H 0.4022 0.5761 -0.2376 0.046 Uiso 1 1 calc R
C13 C 0.6237(9) 0.5413(3) 0.1261(7) 0.038(2) Uani 1 1 d .
H13 H 0.7010 0.5515 0.1467 0.045 Uiso 1 1 calc R
C14 C 0.5636(12) 0.5359(3) 0.2083(9) 0.056(3) Uani 1 1 d .
H14 H 0.6000 0.5426 0.2821 0.067 Uiso 1 1 calc R
C15 C 0.4503(11) 0.5205(3) 0.1798(9) 0.051(3) Uani 1 1 d .
H15 H 0.4100 0.5163 0.2345 0.061 Uiso 1 1 calc R
C16 C 0.3954(9) 0.5113(2) 0.0669(9) 0.038(2) Uani 1 1 d .
C17 C 0.4652(8) 0.5173(2) -0.0085(8) 0.028(2) Uani 1 1 d .
C18 C 0.2765(10) 0.4953(3) 0.0284(12) 0.056(3) Uani 1 1 d .
H18 H 0.2304 0.4911 0.0786 0.067 Uiso 1 1 calc R
C19 C 0.2322(9) 0.4866(3) -0.0802(11) 0.047(3) Uani 1 1 d .
H19 H 0.1537 0.4771 -0.1041 0.057 Uiso 1 1 calc R
C20 C 0.2983(9) 0.4912(2) -0.1586(10) 0.042(3) Uani 1 1 d .
C21 C 0.4159(8) 0.5069(2) -0.1240(7) 0.0253(19) Uani 1 1 d .
C22 C 0.2637(9) 0.4794(2) -0.2708(10) 0.047(3) Uani 1 1 d .
H22 H 0.1887 0.4682 -0.2975 0.057 Uiso 1 1 calc R
C23 C 0.3348(9) 0.4837(2) -0.3388(9) 0.042(3) Uani 1 1 d .
H23 H 0.3105 0.4752 -0.4115 0.051 Uiso 1 1 calc R
C24 C 0.4449(9) 0.5007(2) -0.3020(8) 0.038(2) Uani 1 1 d .
H24 H 0.4930 0.5041 -0.3512 0.046 Uiso 1 1 calc R
C25 C 0.7656(8) 0.4729(2) -0.0071(8) 0.037(2) Uani 1 1 d .
H25 H 0.7299 0.4768 0.0510 0.044 Uiso 1 1 calc R
C26 C 0.8334(9) 0.4439(2) -0.0043(9) 0.038(2) Uani 1 1 d .
H26 H 0.8411 0.4291 0.0540 0.045 Uiso 1 1 calc R
C27 C 0.8850(8) 0.4381(2) -0.0848(10) 0.041(3) Uani 1 1 d .
H27 H 0.9320 0.4194 -0.0825 0.050 Uiso 1 1 calc R
C28 C 0.8705(8) 0.4598(2) -0.1744(8) 0.036(2) Uani 1 1 d .
C29 C 0.8024(7) 0.4877(2) -0.1737(7) 0.028(2) Uani 1 1 d .
C30 C 0.9145(9) 0.4540(3) -0.2726(11) 0.052(3) Uani 1 1 d .
H30 H 0.9590 0.4351 -0.2751 0.062 Uiso 1 1 calc R
C31 C 0.8940(10) 0.4746(3) -0.3594(10) 0.053(3) Uani 1 1 d .
H31 H 0.9277 0.4704 -0.4185 0.064 Uiso 1 1 calc R
C32 C 0.8216(10) 0.5029(3) -0.3621(9) 0.046(3) Uani 1 1 d .
C33 C 0.7786(7) 0.5099(2) -0.2667(7) 0.029(2) Uani 1 1 d .
C34 C 0.7936(13) 0.5252(3) -0.4478(10) 0.064(4) Uani 1 1 d .
H34 H 0.8220 0.5218 -0.5107 0.076 Uiso 1 1 calc R
C35 C 0.7255(12) 0.5519(3) -0.4426(9) 0.059(3) Uani 1 1 d .
H35 H 0.7073 0.5667 -0.5017 0.071 Uiso 1 1 calc R
Ni2 Ni 0.65026(9) 0.53807(3) -0.11620(9) 0.0229(2) Uani 1 1 d .
N7 N -0.0508(6) 0.21845(18) -0.0259(6) 0.0258(16) Uani 1 1 d .
N8 N 0.0419(6) 0.23755(19) 0.1897(6) 0.0262(16) Uani 1 1 d .
N9 N -0.2228(6) 0.25620(19) 0.0811(6) 0.0290(17) Uani 1 1 d .
N10 N -0.1848(7) 0.21440(18) 0.2538(6) 0.0279(17) Uani 1 1 d .
N11 N -0.2725(7) 0.1842(2) 0.0215(6) 0.0334(18) Uani 1 1 d .
N12 N -0.0483(6) 0.16605(18) 0.1497(6) 0.0271(16) Uani 1 1 d .
C36 C 0.6829(10) 0.5573(2) -0.3491(8) 0.040(2) Uani 1 1 d .
H36 H 0.6341 0.5754 -0.3475 0.048 Uiso 1 1 calc R
C37 C -0.0975(9) 0.2106(3) -0.1329(8) 0.039(2) Uani 1 1 d .
H37 H -0.1747 0.2004 -0.1535 0.047 Uiso 1 1 calc R
C38 C -0.0418(11) 0.2164(3) -0.2164(8) 0.049(3) Uani 1 1 d .
H38 H -0.0812 0.2106 -0.2908 0.059 Uiso 1 1 calc R
C39 C 0.0712(10) 0.2306(3) -0.1880(9) 0.050(3) Uani 1 1 d .
H39 H 0.1124 0.2340 -0.2427 0.060 Uiso 1 1 calc R
C40 C 0.1283(9) 0.2404(2) -0.0746(9) 0.038(2) Uani 1 1 d .
C41 C 0.0643(8) 0.2337(2) 0.0031(7) 0.0255(19) Uani 1 1 d .
C42 C 0.2500(10) 0.2544(3) -0.0369(10) 0.049(3) Uani 1 1 d .
H42 H 0.2980 0.2564 -0.0869 0.059 Uiso 1 1 calc R
C43 C 0.2958(10) 0.2646(3) 0.0697(11) 0.051(3) Uani 1 1 d .
H43 H 0.3731 0.2748 0.0913 0.061 Uiso 1 1 calc R
C44 C 0.2268(9) 0.2599(2) 0.1528(9) 0.040(3) Uani 1 1 d .
C45 C 0.1121(8) 0.2439(2) 0.1189(7) 0.027(2) Uani 1 1 d .
C46 C 0.2668(9) 0.2715(3) 0.2637(10) 0.048(3) Uani 1 1 d .
H46 H 0.3423 0.2824 0.2897 0.058 Uiso 1 1 calc R
C47 C 0.1943(10) 0.2665(3) 0.3314(10) 0.050(3) Uani 1 1 d .
H47 H 0.2178 0.2748 0.4044 0.060 Uiso 1 1 calc R
C48 C 0.0804(9) 0.2484(2) 0.2923(8) 0.035(2) Uani 1 1 d .
H48 H 0.0331 0.2443 0.3416 0.042 Uiso 1 1 calc R
C49 C -0.2350(8) 0.2767(2) -0.0026(8) 0.032(2) Uani 1 1 d .
H49 H -0.1999 0.2717 -0.0603 0.039 Uiso 1 1 calc R
C50 C -0.3007(10) 0.3064(2) -0.0068(9) 0.046(3) Uani 1 1 d .
H50 H -0.3058 0.3209 -0.0655 0.055 Uiso 1 1 calc R
C51 C -0.3565(9) 0.3136(3) 0.0759(11) 0.051(3) Uani 1 1 d .
H51 H -0.4038 0.3323 0.0712 0.061 Uiso 1 1 calc R
C52 C -0.3410(8) 0.2919(2) 0.1697(10) 0.041(3) Uani 1 1 d .
C53 C -0.2729(7) 0.2639(2) 0.1658(8) 0.0262(19) Uani 1 1 d .
C54 C -0.3838(9) 0.2991(3) 0.2616(11) 0.055(3) Uani 1 1 d .
H54 H -0.4322 0.3174 0.2605 0.066 Uiso 1 1 calc R
C55 C -0.3552(12) 0.2792(3) 0.3541(11) 0.058(3) Uani 1 1 d .
H55 H -0.3814 0.2847 0.4167 0.069 Uiso 1 1 calc R
C56 C -0.2860(11) 0.2502(3) 0.3555(9) 0.048(3) Uani 1 1 d .
C57 C -0.2469(8) 0.2416(3) 0.2604(8) 0.034(2) Uani 1 1 d .
C58 C -0.2488(13) 0.2304(3) 0.4495(10) 0.065(4) Uani 1 1 d .
H58 H -0.2647 0.2364 0.5166 0.078 Uiso 1 1 calc R
C59 C -0.1884(13) 0.2021(3) 0.4428(10) 0.062(4) Uani 1 1 d .
H59 H -0.1680 0.1877 0.5033 0.075 Uiso 1 1 calc R
C60 C -0.1573(11) 0.1949(3) 0.3422(8) 0.045(3) Uani 1 1 d .
H60 H -0.1157 0.1756 0.3381 0.055 Uiso 1 1 calc R
C61 C -0.3833(8) 0.1939(3) -0.0458(8) 0.040(2) Uani 1 1 d .
H61 H -0.3999 0.2160 -0.0546 0.048 Uiso 1 1 calc R
C62 C -0.4766(10) 0.1714(3) -0.1044(9) 0.049(3) Uani 1 1 d .
H62 H -0.5535 0.1786 -0.1495 0.059 Uiso 1 1 calc R
C63 C -0.4501(10) 0.1385(3) -0.0928(9) 0.053(3) Uani 1 1 d .
H63 H -0.5084 0.1237 -0.1333 0.064 Uiso 1 1 calc R
C64 C -0.3361(10) 0.1273(3) -0.0206(9) 0.042(3) Uani 1 1 d .
C65 C -0.2507(8) 0.1514(2) 0.0333(7) 0.0267(19) Uani 1 1 d .
C66 C -0.3041(12) 0.0942(3) 0.0036(10) 0.053(3) Uani 1 1 d .
H66 H -0.3588 0.0779 -0.0321 0.063 Uiso 1 1 calc R
C67 C -0.1941(12) 0.0865(3) 0.0785(10) 0.057(3) Uani 1 1 d .
H67 H -0.1775 0.0647 0.0954 0.069 Uiso 1 1 calc R
C68 C -0.1059(10) 0.1085(2) 0.1309(8) 0.038(2) Uani 1 1 d .
C69 C -0.1302(9) 0.1419(2) 0.1060(7) 0.029(2) Uani 1 1 d .
C70 C 0.0113(10) 0.1021(3) 0.2037(9) 0.051(3) Uani 1 1 d .
H70 H 0.0324 0.0808 0.2247 0.061 Uiso 1 1 calc R
C71 C 0.0961(10) 0.1256(3) 0.2455(8) 0.044(3) Uani 1 1 d .
H71 H 0.1748 0.1205 0.2925 0.053 Uiso 1 1 calc R
C72 C 0.0625(9) 0.1578(3) 0.2162(8) 0.038(2) Uani 1 1 d .
H72 H 0.1206 0.1741 0.2448 0.045 Uiso 1 1 calc R

loop_
_atom_site_aniso_label
_atom_site_aniso_U_11
_atom_site_aniso_U_22
_atom_site_aniso_U_33
_atom_site_aniso_U_23
_atom_site_aniso_U_13
_atom_site_aniso_U_12
Sb1 0.0226(3) 0.0277(3) 0.0207(3) 0.0009(3) 0.0067(2) -0.0001(2)
Sb2 0.0229(3) 0.0270(3) 0.0204(3) 0.0013(3) 0.0064(2) 0.0005(2)
Sb3 0.0364(3) 0.0255(3) 0.0306(3) -0.0012(3) 0.0025(3) -0.0013(3)
Sb4 0.0350(4) 0.0376(4) 0.0651(5) 0.0131(4) -0.0009(3) 0.0047(3)
Sb5 0.0506(4) 0.0418(4) 0.0404(4) 0.0050(3) 0.0107(3) -0.0199(3)
Sb6 0.0307(3) 0.0226(3) 0.0297(3) 0.0001(3) 0.0037(2) -0.0011(2)
Sb7 0.0433(4) 0.0390(4) 0.0458(4) -0.0097(3) 0.0116(3) 0.0099(3)
Sb8 0.0470(4) 0.0459(4) 0.0398(4) -0.0104(3) 0.0109(3) -0.0242(3)
Sb9 0.0181(2) 0.0250(3) 0.0174(3) 0.0008(2) 0.0032(2) -0.0008(2)
Sb10 0.0210(3) 0.0220(3) 0.0190(3) -0.0014(2) 0.0034(2) 0.0006(2)
Sb11 0.0209(3) 0.0196(3) 0.0225(3) -0.0034(2) 0.0030(2) -0.0027(2)
Sb12 0.0221(3) 0.0283(3) 0.0249(3) 0.0035(3) 0.0076(2) 0.0014(2)
Sb13 0.0182(2) 0.0253(3) 0.0178(3) 0.0008(2) 0.0033(2) -0.0016(2)
Sb14 0.0199(2) 0.0212(3) 0.0189(3) -0.0016(2) 0.0035(2) -0.0003(2)
Sb15 0.0212(3) 0.0277(3) 0.0246(3) 0.0043(3) 0.0073(2) 0.0014(2)
Sb16 0.0210(3) 0.0186(3) 0.0225(3) -0.0028(2) 0.0029(2) -0.0025(2)
Sb17 0.0247(3) 0.0222(3) 0.0221(3) 0.0032(2) 0.0069(2) 0.0027(2)
Sb18 0.0241(3) 0.0216(3) 0.0218(3) 0.0028(2) 0.0065(2) 0.0030(2)
S1 0.0262(10) 0.0265(12) 0.0241(11) 0.0002(10) -0.0001(8) 0.0028(9)
S2 0.0216(10) 0.0258(12) 0.0276(11) -0.0042(9) 0.0070(8) -0.0034(9)
S3 0.0234(11) 0.0642(18) 0.0253(12) -0.0075(12) 0.0088(9) -0.0096(11)
S4 0.0261(10) 0.0292(12) 0.0253(11) 0.0023(10) 0.0130(8) 0.0019(9)
S5 0.0283(10) 0.0195(11) 0.0245(11) 0.0026(9) 0.0076(8) 0.0033(9)
S6 0.0275(10) 0.0274(12) 0.0263(11) 0.0019(10) 0.0140(8) 0.0020(9)
S7 0.0239(10) 0.0671(18) 0.0231(11) -0.0088(12) 0.0095(8) -0.0125(11)
S8 0.0222(10) 0.0365(14) 0.0238(11) 0.0030(10) 0.0022(8) -0.0072(9)
S9 0.0193(9) 0.0237(11) 0.0277(11) -0.0022(9) 0.0026(8) 0.0030(8)
S10 0.0222(10) 0.0265(12) 0.0276(11) -0.0048(10) 0.0084(8) -0.0040(9)
S11 0.0236(10) 0.0309(12) 0.0216(10) -0.0036(10) 0.0048(8) -0.0012(9)
S12 0.0275(11) 0.0283(12) 0.0235(11) -0.0004(10) -0.0012(8) 0.0036(9)
S13 0.0250(10) 0.0242(12) 0.0340(12) 0.0024(10) 0.0023(9) -0.0010(9)
S14 0.0493(14) 0.0245(13) 0.0306(13) 0.0015(11) -0.0044(11) 0.0063(11)
S15 0.0395(14) 0.0466(17) 0.0663(19) 0.0174(15) 0.0235(13) 0.0008(12)
S16 0.0300(12) 0.0402(15) 0.0339(13) -0.0030(11) 0.0052(10) -0.0049(10)
S17 0.0547(17) 0.0319(15) 0.072(2) 0.0037(15) 0.0052(15) 0.0027(13)
S18 0.0525(16) 0.0489(17) 0.0364(15) 0.0034(13) -0.0042(12) -0.0111(13)
S19 0.0205(10) 0.0397(14) 0.0228(11) 0.0029(10) 0.0032(8) -0.0095(9)
S20 0.0273(10) 0.0231(11) 0.0241(11) -0.0003(9) 0.0085(8) 0.0036(9)
S21 0.0186(9) 0.0241(12) 0.0288(11) -0.0047(9) 0.0040(8) -0.0002(8)
S22 0.0218(9) 0.0311(12) 0.0194(10) -0.0048(9) 0.0062(8) -0.0009(9)
S23 0.0256(10) 0.0228(12) 0.0340(12) 0.0034(10) 0.0029(9) -0.0019(9)
S24 0.0439(13) 0.0198(12) 0.0259(12) 0.0022(10) -0.0054(10) 0.0006(10)
S25 0.0328(12) 0.0404(15) 0.0500(15) -0.0135(13) 0.0203(11) -0.0096(11)
S26 0.0261(11) 0.0410(15) 0.0366(13) -0.0016(11) 0.0045(9) 0.0054(10)
S27 0.087(2) 0.0283(14) 0.065(2) 0.0009(14) 0.0177(17) -0.0025(15)
S28 0.0432(14) 0.0461(16) 0.0349(14) -0.0036(12) 0.0045(11) 0.0039(12)
S29 0.105(3) 0.097(3) 0.0443(17) -0.0182(18) 0.0276(17) -0.072(2)
Ni1 0.0278(5) 0.0209(6) 0.0211(5) 0.0019(5) 0.0071(4) 0.0017(5)
N1 0.029(4) 0.032(4) 0.019(4) 0.005(3) 0.004(3) -0.002(3)
N2 0.029(4) 0.032(5) 0.022(4) 0.001(4) 0.006(3) 0.001(3)
N3 0.029(4) 0.040(5) 0.027(4) 0.004(4) 0.013(3) 0.008(3)
N4 0.033(4) 0.016(4) 0.023(4) -0.009(3) 0.000(3) 0.003(3)
N5 0.025(4) 0.024(4) 0.027(4) 0.010(3) -0.001(3) -0.003(3)
N6 0.027(4) 0.030(4) 0.024(4) 0.000(3) 0.010(3) -0.004(3)
C1 0.033(5) 0.042(6) 0.029(5) 0.016(5) 0.001(4) -0.007(4)
C2 0.030(5) 0.057(8) 0.037(6) 0.001(5) 0.003(4) -0.011(5)
C3 0.029(5) 0.072(9) 0.029(5) -0.001(6) 0.003(4) -0.026(5)
C4 0.051(6) 0.025(5) 0.020(5) -0.004(4) 0.006(4) -0.012(4)
C5 0.031(4) 0.044(6) 0.019(4) -0.003(4) 0.010(3) -0.009(4)
C6 0.052(6) 0.053(8) 0.050(7) -0.007(6) 0.015(5) -0.021(6)
C7 0.064(7) 0.019(5) 0.058(7) -0.005(5) 0.022(6) 0.001(5)
C8 0.052(6) 0.023(5) 0.038(6) 0.000(4) 0.019(5) -0.001(5)
C9 0.044(5) 0.021(5) 0.025(5) 0.000(4) 0.015(4) 0.000(4)
C10 0.055(6) 0.021(5) 0.043(6) 0.000(5) 0.015(5) 0.013(5)
C11 0.034(5) 0.044(6) 0.040(6) 0.007(5) 0.013(4) 0.012(5)
C12 0.036(5) 0.050(7) 0.028(5) 0.001(5) 0.006(4) 0.003(5)
C13 0.036(5) 0.056(7) 0.019(5) -0.008(5) 0.005(4) -0.004(5)
C14 0.083(9) 0.058(8) 0.023(5) -0.006(6) 0.010(5) 0.015(7)
C15 0.078(8) 0.052(8) 0.040(6) 0.012(6) 0.044(6) 0.015(6)
C16 0.052(6) 0.018(5) 0.055(6) 0.012(5) 0.031(5) 0.016(5)
C17 0.027(4) 0.020(5) 0.040(5) 0.009(4) 0.014(4) 0.013(4)
C18 0.041(6) 0.039(7) 0.106(11) 0.034(7) 0.049(7) 0.010(5)
C19 0.030(5) 0.044(7) 0.070(8) 0.006(6) 0.017(5) -0.004(5)
C20 0.030(5) 0.028(6) 0.063(7) -0.001(5) 0.006(5) -0.005(4)
C21 0.028(4) 0.011(4) 0.036(5) 0.001(4) 0.008(4) 0.007(3)
C22 0.032(5) 0.018(5) 0.082(9) -0.011(6) 0.001(5) 0.001(4)
C23 0.046(6) 0.029(6) 0.036(6) -0.004(5) -0.012(5) 0.002(5)
C24 0.051(6) 0.032(6) 0.023(5) -0.004(4) -0.006(4) 0.011(5)
C25 0.037(5) 0.037(6) 0.026(5) 0.007(5) -0.007(4) -0.012(4)
C26 0.044(6) 0.016(5) 0.039(6) 0.005(5) -0.012(5) -0.005(4)
C27 0.026(5) 0.008(4) 0.073(8) 0.004(5) -0.015(5) 0.001(4)
C28 0.022(4) 0.029(5) 0.047(6) 0.001(5) -0.003(4) -0.004(4)
C29 0.017(4) 0.034(5) 0.032(5) 0.002(4) 0.002(3) -0.003(4)
C30 0.035(6) 0.039(6) 0.090(9) -0.017(7) 0.031(6) 0.006(5)
C31 0.061(7) 0.060(8) 0.057(7) -0.007(6) 0.044(6) 0.011(6)
C32 0.056(6) 0.052(7) 0.044(6) -0.008(6) 0.036(5) -0.011(6)
C33 0.023(4) 0.027(5) 0.039(5) -0.002(4) 0.012(4) 0.003(4)
C34 0.109(11) 0.046(7) 0.062(8) 0.011(6) 0.068(8) 0.002(7)
C35 0.077(9) 0.067(9) 0.038(6) 0.017(6) 0.025(6) 0.003(7)
Ni2 0.0237(5) 0.0240(6) 0.0209(5) -0.0012(5) 0.0061(4) -0.0006(4)
N7 0.026(4) 0.025(4) 0.025(4) 0.001(3) 0.005(3) 0.000(3)
N8 0.027(4) 0.027(4) 0.021(4) -0.001(3) 0.002(3) 0.006(3)
N9 0.025(4) 0.029(4) 0.029(4) -0.002(4) 0.001(3) -0.001(3)
N10 0.039(4) 0.025(4) 0.024(4) 0.002(3) 0.015(3) 0.003(3)
N11 0.037(4) 0.032(5) 0.031(4) 0.005(4) 0.009(3) -0.002(4)
N12 0.036(4) 0.022(4) 0.023(4) 0.000(3) 0.009(3) 0.004(3)
C36 0.058(6) 0.029(6) 0.037(6) 0.009(5) 0.021(5) 0.005(5)
C37 0.043(5) 0.042(6) 0.030(5) 0.000(5) 0.004(4) 0.007(5)
C38 0.068(8) 0.063(8) 0.018(5) 0.001(5) 0.015(5) 0.018(6)
C39 0.060(7) 0.050(7) 0.050(7) 0.023(6) 0.032(6) 0.039(6)
C40 0.041(5) 0.029(5) 0.053(6) 0.011(5) 0.029(5) 0.015(4)
C41 0.030(4) 0.019(4) 0.029(5) 0.002(4) 0.011(4) 0.007(4)
C42 0.040(6) 0.047(7) 0.072(8) 0.004(6) 0.034(6) 0.011(5)
C43 0.034(5) 0.030(6) 0.088(9) 0.020(6) 0.017(6) -0.002(5)
C44 0.031(5) 0.023(5) 0.060(7) 0.011(5) 0.001(5) 0.008(4)
C45 0.026(4) 0.021(5) 0.033(5) 0.007(4) 0.004(4) 0.012(4)
C46 0.030(5) 0.037(6) 0.061(7) 0.000(6) -0.015(5) -0.011(5)
C47 0.042(6) 0.042(7) 0.046(7) -0.017(6) -0.020(5) 0.008(5)
C48 0.046(5) 0.022(5) 0.031(5) -0.004(4) 0.000(4) 0.007(4)
C49 0.041(5) 0.014(4) 0.031(5) 0.003(4) -0.007(4) -0.003(4)
C50 0.050(6) 0.021(5) 0.046(7) 0.001(5) -0.019(5) 0.001(5)
C51 0.023(5) 0.027(6) 0.081(9) -0.012(6) -0.019(5) -0.001(4)
C52 0.021(4) 0.019(5) 0.078(8) -0.020(5) 0.003(5) -0.002(4)
C53 0.026(4) 0.011(4) 0.041(5) 0.001(4) 0.009(4) -0.003(3)
C54 0.030(5) 0.041(7) 0.095(10) -0.030(7) 0.019(6) -0.008(5)
C55 0.086(9) 0.032(6) 0.068(8) -0.022(6) 0.043(7) 0.002(6)
C56 0.073(8) 0.037(6) 0.049(7) -0.016(6) 0.041(6) -0.008(6)
C57 0.028(5) 0.038(6) 0.043(6) -0.010(5) 0.020(4) -0.007(4)
C58 0.116(11) 0.054(8) 0.043(7) -0.003(6) 0.052(7) -0.001(8)
C59 0.122(11) 0.032(6) 0.049(7) 0.024(6) 0.053(7) 0.000(7)
C60 0.070(7) 0.030(6) 0.040(6) 0.004(5) 0.021(5) 0.003(5)
C61 0.033(5) 0.045(6) 0.039(6) 0.011(5) 0.004(4) -0.004(5)
C62 0.042(6) 0.058(8) 0.040(6) 0.017(6) -0.002(5) -0.015(5)
C63 0.053(7) 0.060(8) 0.047(7) -0.013(6) 0.014(5) -0.030(6)
C64 0.048(6) 0.045(7) 0.039(6) -0.008(5) 0.021(5) -0.018(5)
C65 0.037(5) 0.019(5) 0.027(5) 0.001(4) 0.013(4) -0.005(4)
C66 0.082(8) 0.021(5) 0.059(7) -0.012(5) 0.028(6) -0.015(6)
C67 0.079(9) 0.040(7) 0.057(7) 0.015(6) 0.026(6) -0.006(6)
C68 0.061(6) 0.024(5) 0.032(5) 0.007(4) 0.017(5) 0.005(5)
C69 0.046(5) 0.024(5) 0.021(4) -0.003(4) 0.013(4) -0.004(4)
C70 0.060(7) 0.047(7) 0.056(7) 0.015(6) 0.031(6) 0.018(6)
C71 0.049(6) 0.043(7) 0.038(6) 0.013(5) 0.008(5) 0.025(5)
C72 0.040(5) 0.038(6) 0.029(5) -0.007(5) -0.001(4) 0.010(5)

loop_
_atom_type_symbol
_atom_type_description
_atom_type_scat_dispersion_real
_atom_type_scat_dispersion_imag
_atom_type_scat_source
C C 0.0033 0.0016 'International Tables Vol C Tables 4.2.6.8 and 6.1.1.4'
H H 0.0000 0.0000 'International Tables Vol C Tables 4.2.6.8 and 6.1.1.4'
N N 0.0061 0.0033 'International Tables Vol C Tables 4.2.6.8 and 6.1.1.4'
S S 0.1246 0.1234 'International Tables Vol C Tables 4.2.6.8 and 6.1.1.4'
Ni Ni 0.3393 1.1124 'International Tables Vol C Tables 4.2.6.8 and 6.1.1.4'
Sb Sb -0.5866 1.5461 'International Tables Vol C Tables 4.2.6.8 and 6.1.1.4'

loop_
_geom_angle_atom_site_label_1
_geom_angle_atom_site_label_2
_geom_angle_atom_site_label_3
_geom_angle
_geom_angle_site_symmetry_1
_geom_angle_site_symmetry_3
S4 Sb1 S3 95.68(9) . .
S4 Sb1 S6 89.37(7) . .
S3 Sb1 S6 93.16(7) . .
S4 Sb1 S2 88.44(7) . 1_554
S3 Sb1 S2 92.91(7) . 1_554
S6 Sb1 S2 173.73(7) . 1_554
S6 Sb2 S7 95.51(9) . 1_454
S6 Sb2 S4 89.52(7) . .
S7 Sb2 S4 93.17(7) 1_454 .
S6 Sb2 S10 88.02(7) . .
S7 Sb2 S10 92.94(7) 1_454 .
S4 Sb2 S10 173.60(7) . .
S15 Sb3 S14 89.92(10) . 2_546
S15 Sb3 S16 99.24(10) . .
S14 Sb3 S16 88.49(8) 2_546 .
S18 Sb4 S15 97.42(10) . .
S18 Sb4 S17 96.27(11) . .
S15 Sb4 S17 96.87(10) . .
S16 Sb5 S17 101.53(9) . .
S16 Sb5 S29 91.48(11) . .
S17 Sb5 S29 88.78(12) . .
S26 Sb6 S25 97.74(9) . .
S26 Sb6 S24 89.03(8) . .
S25 Sb6 S24 87.30(9) . .
S28 Sb7 S27 97.40(11) . .
S28 Sb7 S26 97.82(9) . .
S27 Sb7 S26 95.09(10) . .
S25 Sb8 S27 104.27(10) . .
S25 Sb8 S29 88.47(10) . .
S27 Sb8 S29 90.82(14) . .
S8 Sb9 S9 90.57(7) . .
S8 Sb9 S5 89.67(7) . .
S9 Sb9 S5 99.04(7) . .
S9 Sb10 S11 92.79(7) . .
S9 Sb10 S14 89.85(8) . .
S11 Sb10 S14 98.08(8) . .
S10 Sb11 S12 102.49(8) . .
S10 Sb11 S19 95.98(7) . .
S12 Sb11 S19 98.13(8) . .
S13 Sb12 S12 92.01(8) . .
S13 Sb12 S11 94.49(8) . .
S12 Sb12 S11 98.42(7) . .
S19 Sb13 S21 90.66(8) . .
S19 Sb13 S20 89.69(7) . .
S21 Sb13 S20 99.19(7) . .
S21 Sb14 S24 90.11(8) . .
S21 Sb14 S22 92.75(7) . .
S24 Sb14 S22 97.74(8) . .
S23 Sb15 S1 92.03(8) . .
S23 Sb15 S22 94.46(8) . .
S1 Sb15 S22 98.40(7) . .
S2 Sb16 S1 102.36(8) . .
S2 Sb16 S8 95.96(7) . .
S1 Sb16 S8 97.98(8) . .
S5 Sb17 S3 100.69(9) . .
S5 Sb17 S13 96.53(7) . 1_655
S3 Sb17 S13 92.20(8) . 1_655
S20 Sb18 S7 100.64(9) 1_655 .
S20 Sb18 S23 96.29(7) 1_655 .
S7 Sb18 S23 92.33(8) . .
Sb15 S1 Sb16 105.59(8) . .
Sb16 S2 Sb1 103.89(7) . 1_556
Sb17 S3 Sb1 100.84(8) . .
Sb1 S4 Sb2 90.61(7) . .
Sb17 S5 Sb9 101.79(8) . .
Sb2 S6 Sb1 90.50(7) . .
Sb18 S7 Sb2 100.94(8) . 1_656
Sb16 S8 Sb9 100.27(8) . .
Sb10 S9 Sb9 105.50(8) . .
Sb11 S10 Sb2 103.80(7) . .
Sb10 S11 Sb12 103.10(7) . .
Sb11 S12 Sb12 105.59(8) . .
Sb12 S13 Sb17 102.41(8) . 1_455
Sb3 S14 Sb10 102.21(9) 2_556 .
Sb3 S15 Sb4 98.64(10) . .
Sb5 S16 Sb3 105.77(9) . .
Sb5 S17 Sb4 94.51(11) . .
Sb11 S19 Sb13 100.18(8) . .
Sb18 S20 Sb13 101.64(8) 1_455 .
Sb14 S21 Sb13 105.48(8) . .
Sb15 S22 Sb14 103.10(7) . .
Sb15 S23 Sb18 102.89(8) . .
Sb6 S24 Sb14 101.00(8) . .
Sb8 S25 Sb6 106.70(10) . .
Sb6 S26 Sb7 96.69(8) . .
Sb8 S27 Sb7 97.00(11) . .
Sb8 S29 Sb5 89.18(10) . .
N11 Ni1 N7 94.6(3) . .
N11 Ni1 N10 93.4(3) . .
N7 Ni1 N10 170.7(3) . .
N11 Ni1 N9 95.2(3) . .
N7 Ni1 N9 94.3(3) . .
N10 Ni1 N9 80.1(3) . .
N11 Ni1 N8 172.3(3) . .
N7 Ni1 N8 80.2(3) . .
N10 Ni1 N8 92.3(3) . .
N9 Ni1 N8 90.7(3) . .
N11 Ni1 N12 79.1(3) . .
N7 Ni1 N12 94.1(3) . .
N10 Ni1 N12 92.1(3) . .
N9 Ni1 N12 170.2(3) . .
N8 Ni1 N12 95.6(3) . .
C1 N1 C5 117.4(8) . .
C1 N1 Ni2 129.7(7) . .
C5 N1 Ni2 112.9(6) . .
C12 N2 C9 118.1(9) . .
C12 N2 Ni2 128.6(7) . .
C9 N2 Ni2 113.4(5) . .
C13 N3 C17 117.9(8) . .
C13 N3 Ni2 129.0(6) . .
C17 N3 Ni2 113.1(6) . .
C21 N4 C24 118.0(8) . .
C21 N4 Ni2 112.5(5) . .
C24 N4 Ni2 129.4(7) . .
C25 N5 C29 115.9(8) . .
C25 N5 Ni2 130.6(7) . .
C29 N5 Ni2 113.4(6) . .
C36 N6 C33 119.5(8) . .
C36 N6 Ni2 129.5(7) . .
C33 N6 Ni2 110.8(6) . .
N1 C1 C2 124.3(10) . .
N1 C1 H1 117.9 . .
C2 C1 H1 117.9 . .
C3 C2 C1 117.7(9) . .
C3 C2 H2 121.2 . .
C1 C2 H2 121.2 . .
C2 C3 C4 120.1(9) . .
C2 C3 H3 119.9 . .
C4 C3 H3 119.9 . .
C5 C4 C3 117.6(9) . .
C5 C4 C6 118.9(9) . .
C3 C4 C6 123.5(9) . .
N1 C5 C4 122.9(8) . .
N1 C5 C9 117.8(8) . .
C4 C5 C9 119.3(9) . .
C7 C6 C4 122.0(10) . .
C7 C6 H6 119.0 . .
C4 C6 H6 119.0 . .
C6 C7 C8 120.5(10) . .
C6 C7 H7 119.8 . .
C8 C7 H7 119.8 . .
C9 C8 C10 117.6(9) . .
C9 C8 C7 118.4(9) . .
C10 C8 C7 124.0(9) . .
N2 C9 C8 122.6(9) . .
N2 C9 C5 116.4(8) . .
C8 C9 C5 121.0(9) . .
C11 C10 C8 120.3(9) . .
C11 C10 H10 119.8 . .
C8 C10 H10 119.8 . .
C10 C11 C12 118.3(9) . .
C10 C11 H11 120.9 . .
C12 C11 H11 120.9 . .
N2 C12 C11 123.1(10) . .
N2 C12 H12 118.5 . .
C11 C12 H12 118.5 . .
N3 C13 C14 122.8(10) . .
N3 C13 H13 118.6 . .
C14 C13 H13 118.6 . .
C15 C14 C13 119.5(10) . .
C15 C14 H14 120.3 . .
C13 C14 H14 120.3 . .
C14 C15 C16 119.4(9) . .
C14 C15 H15 120.3 . .
C16 C15 H15 120.3 . .
C17 C16 C15 116.4(9) . .
C17 C16 C18 120.0(10) . .
C15 C16 C18 123.6(10) . .
N3 C17 C16 124.0(9) . .
N3 C17 C21 117.4(8) . .
C16 C17 C21 118.6(9) . .
C19 C18 C16 119.9(10) . .
C19 C18 H18 120.1 . .
C16 C18 H18 120.1 . .
C18 C19 C20 122.9(10) . .
C18 C19 H19 118.5 . .
C20 C19 H19 118.5 . .
C19 C20 C21 118.9(10) . .
C19 C20 C22 125.8(10) . .
C21 C20 C22 115.1(10) . .
N4 C21 C20 122.9(9) . .
N4 C21 C17 117.4(8) . .
C20 C21 C17 119.7(9) . .
C23 C22 C20 122.0(9) . .
C23 C22 H22 119.0 . .
C20 C22 H22 119.0 . .
C22 C23 C24 120.0(10) . .
C22 C23 H23 120.0 . .
C24 C23 H23 120.0 . .
N4 C24 C23 121.7(10) . .
N4 C24 H24 119.1 . .
C23 C24 H24 119.1 . .
N5 C25 C26 123.2(10) . .
N5 C25 H25 118.4 . .
C26 C25 H25 118.4 . .
C27 C26 C25 119.0(10) . .
C27 C26 H26 120.5 . .
C25 C26 H26 120.5 . .
C26 C27 C28 120.8(9) . .
C26 C27 H27 119.6 . .
C28 C27 H27 119.6 . .
C29 C28 C27 117.9(10) . .
C29 C28 C30 117.5(9) . .
C27 C28 C30 124.5(10) . .
N5 C29 C28 123.1(9) . .
N5 C29 C33 116.5(8) . .
C28 C29 C33 120.3(9) . .
C31 C30 C28 122.9(10) . .
C31 C30 H30 118.5 . .
C28 C30 H30 118.5 . .
C30 C31 C32 120.7(9) . .
C30 C31 H31 119.7 . .
C32 C31 H31 119.7 . .
C34 C32 C31 125.1(10) . .
C34 C32 C33 116.5(10) . .
C31 C32 C33 118.3(10) . .
N6 C33 C32 121.1(9) . .
N6 C33 C29 118.6(8) . .
C32 C33 C29 120.3(9) . .
C35 C34 C32 121.2(10) . .
C35 C34 H34 119.4 . .
C32 C34 H34 119.4 . .
C34 C35 C36 120.1(11) . .
C34 C35 H35 119.9 . .
C36 C35 H35 119.9 . .
N5 Ni2 N2 171.9(3) . .
N5 Ni2 N3 95.6(3) . .
N2 Ni2 N3 90.4(3) . .
N5 Ni2 N1 94.6(3) . .
N2 Ni2 N1 79.4(3) . .
N3 Ni2 N1 94.4(3) . .
N5 Ni2 N4 90.6(3) . .
N2 Ni2 N4 95.9(3) . .
N3 Ni2 N4 79.6(3) . .
N1 Ni2 N4 172.5(3) . .
N5 Ni2 N6 80.6(3) . .
N2 Ni2 N6 94.2(3) . .
N3 Ni2 N6 171.3(3) . .
N1 Ni2 N6 93.7(3) . .
N4 Ni2 N6 92.5(3) . .
C37 N7 C41 116.4(8) . .
C37 N7 Ni1 130.6(7) . .
C41 N7 Ni1 113.0(5) . .
C48 N8 C45 118.2(8) . .
C48 N8 Ni1 129.1(7) . .
C45 N8 Ni1 112.6(6) . .
C49 N9 C53 119.1(8) . .
C49 N9 Ni1 128.2(7) . .
C53 N9 Ni1 112.6(6) . .
C60 N10 C57 117.7(8) . .
C60 N10 Ni1 129.1(7) . .
C57 N10 Ni1 112.6(6) . .
C61 N11 C65 117.7(8) . .
C61 N11 Ni1 128.1(7) . .
C65 N11 Ni1 114.2(6) . .
C72 N12 C69 117.8(8) . .
C72 N12 Ni1 128.5(7) . .
C69 N12 Ni1 113.6(6) . .
N6 C36 C35 121.4(10) . .
N6 C36 H36 119.3 . .
C35 C36 H36 119.3 . .
N7 C37 C38 125.5(10) . .
N7 C37 H37 117.2 . .
C38 C37 H37 117.2 . .
C39 C38 C37 118.2(10) . .
C39 C38 H38 120.9 . .
C37 C38 H38 120.9 . .
C38 C39 C40 120.3(10) . .
C38 C39 H39 119.8 . .
C40 C39 H39 119.8 . .
C41 C40 C39 117.0(9) . .
C41 C40 C42 119.2(10) . .
C39 C40 C42 123.6(10) . .
C40 C41 N7 122.6(8) . .
C40 C41 C45 121.0(9) . .
N7 C41 C45 116.4(8) . .
C43 C42 C40 120.6(10) . .
C43 C42 H42 119.7 . .
C40 C42 H42 119.7 . .
C42 C43 C44 121.4(10) . .
C42 C43 H43 119.3 . .
C44 C43 H43 119.3 . .
C45 C44 C46 117.8(10) . .
C45 C44 C43 118.2(10) . .
C46 C44 C43 124.0(10) . .
N8 C45 C44 123.2(9) . .
N8 C45 C41 117.8(8) . .
C44 C45 C41 119.1(9) . .
C47 C46 C44 118.7(9) . .
C47 C46 H46 120.7 . .
C44 C46 H46 120.7 . .
C46 C47 C48 120.4(10) . .
C46 C47 H47 119.8 . .
C48 C47 H47 119.8 . .
N8 C48 C47 121.6(10) . .
N8 C48 H48 119.2 . .
C47 C48 H48 119.2 . .
N9 C49 C50 121.3(10) . .
N9 C49 H49 119.3 . .
C50 C49 H49 119.3 . .
C51 C50 C49 119.9(10) . .
C51 C50 H50 120.0 . .
C49 C50 H50 120.0 . .
C50 C51 C52 119.4(10) . .
C50 C51 H51 120.3 . .
C52 C51 H51 120.3 . .
C54 C52 C53 121.6(11) . .
C54 C52 C51 122.7(10) . .
C53 C52 C51 115.5(10) . .
N9 C53 C52 124.7(9) . .
N9 C53 C57 116.3(8) . .
C52 C53 C57 119.0(9) . .
C55 C54 C52 120.4(11) . .
C55 C54 H54 119.8 . .
C52 C54 H54 119.8 . .
C54 C55 C56 120.7(10) . .
C54 C55 H55 119.6 . .
C56 C55 H55 119.6 . .
C58 C56 C57 117.4(10) . .
C58 C56 C55 122.7(10) . .
C57 C56 C55 119.8(11) . .
N10 C57 C56 123.5(10) . .
N10 C57 C53 118.2(8) . .
C56 C57 C53 118.3(9) . .
C59 C58 C56 119.4(10) . .
C59 C58 H58 120.3 . .
C56 C58 H58 120.3 . .
C58 C59 C60 118.8(10) . .
C58 C59 H59 120.6 . .
C60 C59 H59 120.6 . .
N10 C60 C59 122.8(10) . .
N10 C60 H60 118.6 . .
C59 C60 H60 118.6 . .
N11 C61 C62 122.0(10) . .
N11 C61 H61 119.0 . .
C62 C61 H61 119.0 . .
C63 C62 C61 118.7(10) . .
C63 C62 H62 120.6 . .
C61 C62 H62 120.6 . .
C62 C63 C64 121.0(10) . .
C62 C63 H63 119.5 . .
C64 C63 H63 119.5 . .
C65 C64 C63 115.8(10) . .
C65 C64 C66 118.9(10) . .
C63 C64 C66 125.2(10) . .
N11 C65 C64 124.7(9) . .
N11 C65 C69 116.0(8) . .
C64 C65 C69 119.3(9) . .
C67 C66 C64 119.8(11) . .
C67 C66 H66 120.1 . .
C64 C66 H66 120.1 . .
C66 C67 C68 124.2(12) . .
C66 C67 H67 117.9 . .
C68 C67 H67 117.9 . .
C67 C68 C70 127.1(11) . .
C67 C68 C69 118.5(10) . .
C70 C68 C69 114.3(10) . .
N12 C69 C68 124.1(9) . .
N12 C69 C65 116.9(8) . .
C68 C69 C65 118.9(8) . .
C71 C70 C68 122.8(11) . .
C71 C70 H70 118.6 . .
C68 C70 H70 118.6 . .
C70 C71 C72 118.4(9) . .
C70 C71 H71 120.8 . .
C72 C71 H71 120.8 . .
N12 C72 C71 122.6(10) . .
N12 C72 H72 118.7 . .
C71 C72 H72 118.7 . .

loop_
_geom_bond_atom_site_label_1
_geom_bond_atom_site_label_2
_geom_bond_distance
_geom_bond_site_symmetry_2
Sb1 S4 2.424(2) .
Sb1 S3 2.478(2) .
Sb1 S6 2.622(2) .
Sb1 S2 2.866(2) 1_554
Sb2 S6 2.423(2) .
Sb2 S7 2.476(2) 1_454
Sb2 S4 2.616(2) .
Sb2 S10 2.868(2) .
Sb3 S15 2.426(3) .
Sb3 S14 2.446(3) 2_546
Sb3 S16 2.457(2) .
Sb4 S18 2.365(3) .
Sb4 S15 2.429(3) .
Sb4 S17 2.454(3) .
Sb5 S16 2.438(3) .
Sb5 S17 2.441(3) .
Sb5 S29 2.495(3) .
Sb6 S26 2.441(2) .
Sb6 S25 2.447(3) .
Sb6 S24 2.462(2) .
Sb7 S28 2.336(3) .
Sb7 S27 2.449(4) .
Sb7 S26 2.453(3) .
Sb8 S25 2.408(3) .
Sb8 S27 2.441(4) .
Sb8 S29 2.465(3) .
Sb9 S8 2.465(2) .
Sb9 S9 2.484(2) .
Sb9 S5 2.537(2) .
Sb10 S9 2.462(2) .
Sb10 S11 2.485(2) .
Sb10 S14 2.492(3) .
Sb11 S10 2.388(2) .
Sb11 S12 2.448(2) .
Sb11 S19 2.463(2) .
Sb12 S13 2.441(2) .
Sb12 S12 2.453(2) .
Sb12 S11 2.487(2) .
Sb13 S19 2.467(2) .
Sb13 S21 2.482(2) .
Sb13 S20 2.539(2) .
Sb14 S21 2.461(2) .
Sb14 S24 2.484(2) .
Sb14 S22 2.489(2) .
Sb15 S23 2.433(2) .
Sb15 S1 2.448(2) .
Sb15 S22 2.485(2) .
Sb16 S2 2.387(2) .
Sb16 S1 2.449(2) .
Sb16 S8 2.459(2) .
Sb17 S5 2.451(2) .
Sb17 S3 2.465(2) .
Sb17 S13 2.506(2) 1_655
Sb18 S20 2.451(2) 1_655
Sb18 S7 2.464(2) .
Sb18 S23 2.499(2) .
S2 Sb1 2.866(2) 1_556
S7 Sb2 2.476(2) 1_656
S13 Sb17 2.506(2) 1_455
S14 Sb3 2.446(3) 2_556
S20 Sb18 2.451(2) 1_455
Ni1 N11 2.076(8) .
Ni1 N7 2.077(7) .
Ni1 N10 2.083(7) .
Ni1 N9 2.088(8) .
Ni1 N8 2.100(7) .
Ni1 N12 2.103(7) .
N1 C1 1.313(11) .
N1 C5 1.349(12) .
N1 Ni2 2.096(7) .
N2 C12 1.319(11) .
N2 C9 1.366(11) .
N2 Ni2 2.084(8) .
N3 C13 1.323(11) .
N3 C17 1.340(11) .
N3 Ni2 2.089(7) .
N4 C21 1.349(11) .
N4 C24 1.368(11) .
N4 Ni2 2.097(7) .
N5 C25 1.345(11) .
N5 C29 1.365(12) .
N5 Ni2 2.075(7) .
N6 C36 1.309(12) .
N6 C33 1.378(11) .
N6 Ni2 2.107(7) .
C1 C2 1.399(13) .
C1 H1 0.9300 .
C2 C3 1.355(16) .
C2 H2 0.9300 .
C3 C4 1.399(13) .
C3 H3 0.9300 .
C4 C5 1.389(12) .
C4 C6 1.442(15) .
C5 C9 1.431(12) .
C6 C7 1.328(15) .
C6 H6 0.9300 .
C7 C8 1.451(14) .
C7 H7 0.9300 .
C8 C9 1.390(13) .
C8 C10 1.408(13) .
C10 C11 1.352(14) .
C10 H10 0.9300 .
C11 C12 1.417(14) .
C11 H11 0.9300 .
C12 H12 0.9300 .
C13 C14 1.387(15) .
C13 H13 0.9300 .
C14 C15 1.368(16) .
C14 H14 0.9300 .
C15 C16 1.409(15) .
C15 H15 0.9300 .
C16 C17 1.398(13) .
C16 C18 1.437(15) .
C17 C21 1.443(12) .
C18 C19 1.341(16) .
C18 H18 0.9300 .
C19 C20 1.389(16) .
C19 H19 0.9300 .
C20 C21 1.417(12) .
C20 C22 1.418(15) .
C22 C23 1.324(16) .
C22 H22 0.9300 .
C23 C24 1.377(13) .
C23 H23 0.9300 .
C24 H24 0.9300 .
C25 C26 1.412(14) .
C25 H25 0.9300 .
C26 C27 1.308(15) .
C26 H26 0.9300 .
C27 C28 1.398(14) .
C27 H27 0.9300 .
C28 C29 1.380(13) .
C28 C30 1.454(15) .
C29 C33 1.436(13) .
C30 C31 1.338(16) .
C30 H30 0.9300 .
C31 C32 1.414(16) .
C31 H31 0.9300 .
C32 C34 1.372(16) .
C32 C33 1.425(13) .
C34 C35 1.352(17) .
C34 H34 0.9300 .
C35 C36 1.388(15) .
C35 H35 0.9300 .
N7 C37 1.316(11) .
N7 C41 1.385(10) .
N8 C48 1.297(11) .
N8 C45 1.357(11) .
N9 C49 1.314(11) .
N9 C53 1.358(12) .
N10 C60 1.322(12) .
N10 C57 1.335(12) .
N11 C61 1.341(11) .
N11 C65 1.377(11) .
N12 C72 1.321(11) .
N12 C69 1.356(11) .
C36 H36 0.9300 .
C37 C38 1.370(14) .
C37 H37 0.9300 .
C38 C39 1.345(16) .
C38 H38 0.9300 .
C39 C40 1.425(15) .
C39 H39 0.9300 .
C40 C41 1.380(12) .
C40 C42 1.428(14) .
C41 C45 1.441(12) .
C42 C43 1.339(16) .
C42 H42 0.9300 .
C43 C44 1.463(16) .
C43 H43 0.9300 .
C44 C45 1.397(13) .
C44 C46 1.400(15) .
C46 C47 1.338(17) .
C46 H46 0.9300 .
C47 C48 1.436(14) .
C47 H47 0.9300 .
C48 H48 0.9300 .
C49 C50 1.423(13) .
C49 H49 0.9300 .
C50 C51 1.374(17) .
C50 H50 0.9300 .
C51 C52 1.436(16) .
C51 H51 0.9300 .
C52 C54 1.384(16) .
C52 C53 1.395(12) .
C53 C57 1.450(13) .
C54 C55 1.370(17) .
C54 H54 0.9300 .
C55 C56 1.422(15) .
C55 H55 0.9300 .
C56 C58 1.385(16) .
C56 C57 1.413(13) .
C58 C59 1.366(16) .
C58 H58 0.9300 .
C59 C60 1.416(15) .
C59 H59 0.9300 .
C60 H60 0.9300 .
C61 C62 1.431(14) .
C61 H61 0.9300 .
C62 C63 1.388(16) .
C62 H62 0.9300 .
C63 C64 1.410(15) .
C63 H63 0.9300 .
C64 C65 1.408(13) .
C64 C66 1.423(15) .
C65 C69 1.444(12) .
C66 C67 1.350(16) .
C66 H66 0.9300 .
C67 C68 1.363(15) .
C67 H67 0.9300 .
C68 C70 1.386(14) .
C68 C69 1.424(13) .
C70 C71 1.351(15) .
C70 H70 0.9300 .
C71 C72 1.402(14) .
C71 H71 0.9300 .
C72 H72 0.9300 .

loop_
_geom_hbond_atom_site_label_D
_geom_hbond_atom_site_label_H
_geom_hbond_atom_site_label_A
_geom_hbond_distance_DH
_geom_hbond_distance_HA
_geom_hbond_distance_DA
_geom_hbond_angle_DHA
_geom_hbond_site_symmetry_A
C12 H12 S18 0.93 2.76 3.571(10) 145.9 2
C13 H13 S16 0.93 2.85 3.614(9) 140.3 2_656
C15 H15 S15 0.93 2.69 3.504(10) 146.5 2_556
C26 H26 S12 0.93 2.81 3.719(10) 166.5 1_655
C30 H30 S20 0.93 2.85 3.755(11) 166.1 1_654
C31 H31 S11 0.93 2.82 3.661(10) 151.2 1_654
C39 H39 S25 0.93 2.74 3.543(10) 145.3 1_554
C50 H50 S1 0.93 2.79 3.698(11) 166.5 1_454
C54 H54 S5 0.93 2.81 3.706(12) 162.6 1_455
C55 H55 S22 0.93 2.79 3.661(11) 156.7 1_455
C58 H58 S26 0.93 2.87 3.529(11) 128.5 1_455
C61 H61 S24 0.93 2.86 3.643(10) 142.2 1_454
C62 H62 S25 0.93 2.86 3.719(10) 154.8 1_454

loop_
_geom_torsion_atom_site_label_1
_geom_torsion_atom_site_label_2
_geom_torsion_atom_site_label_3
_geom_torsion_atom_site_label_4
_geom_torsion
_geom_torsion_site_symmetry_1
_geom_torsion_site_symmetry_4
S23 Sb15 S1 Sb16 -167.85(8) . .
S22 Sb15 S1 Sb16 -73.04(9) . .
S2 Sb16 S1 Sb15 82.90(9) . .
S8 Sb16 S1 Sb15 -15.03(9) . .
S1 Sb16 S2 Sb1 96.16(8) . 1_556
S8 Sb16 S2 Sb1 -164.30(8) . 1_556
S5 Sb17 S3 Sb1 89.05(10) . .
S13 Sb17 S3 Sb1 -173.88(10) 1_655 .
S4 Sb1 S3 Sb17 -99.84(10) . .
S6 Sb1 S3 Sb17 -10.16(11) . .
S2 Sb1 S3 Sb17 171.45(9) 1_554 .
S3 Sb1 S4 Sb2 93.14(7) . .
S6 Sb1 S4 Sb2 0.03(7) . .
S2 Sb1 S4 Sb2 -174.09(6) 1_554 .
S6 Sb2 S4 Sb1 -0.04(8) . .
S7 Sb2 S4 Sb1 95.45(9) 1_454 .
S10 Sb2 S4 Sb1 -67.4(6) . .
S3 Sb17 S5 Sb9 -165.33(7) . .
S13 Sb17 S5 Sb9 101.18(8) 1_655 .
S8 Sb9 S5 Sb17 -74.87(8) . .
S9 Sb9 S5 Sb17 15.66(8) . .
S7 Sb2 S6 Sb1 -93.10(7) 1_454 .
S4 Sb2 S6 Sb1 0.03(7) . .
S10 Sb2 S6 Sb1 174.13(6) . .
S4 Sb1 S6 Sb2 -0.04(8) . .
S3 Sb1 S6 Sb2 -95.69(9) . .
S2 Sb1 S6 Sb2 69.5(7) 1_554 .
S20 Sb18 S7 Sb2 -89.06(10) 1_655 1_656
S23 Sb18 S7 Sb2 174.09(10) . 1_656
S2 Sb16 S8 Sb9 -7.16(9) . .
S1 Sb16 S8 Sb9 96.26(9) . .
S9 Sb9 S8 Sb16 106.08(9) . .
S5 Sb9 S8 Sb16 -154.89(8) . .
S11 Sb10 S9 Sb9 82.28(9) . .
S14 Sb10 S9 Sb9 -179.64(9) . .
S8 Sb9 S9 Sb10 -176.97(8) . .
S5 Sb9 S9 Sb10 93.26(8) . .
S12 Sb11 S10 Sb2 -96.35(8) . .
S19 Sb11 S10 Sb2 163.93(8) . .
S6 Sb2 S10 Sb11 110.44(9) . .
S7 Sb2 S10 Sb11 15.02(10) 1_454 .
S4 Sb2 S10 Sb11 178(21) . .
S9 Sb10 S11 Sb12 -171.02(8) . .
S14 Sb10 S11 Sb12 98.73(9) . .
S13 Sb12 S11 Sb10 -73.82(9) . .
S12 Sb12 S11 Sb10 18.89(9) . .
S10 Sb11 S12 Sb12 -82.76(9) . .
S19 Sb11 S12 Sb12 15.26(9) . .
S13 Sb12 S12 Sb11 167.69(9) . .
S11 Sb12 S12 Sb11 72.85(9) . .
S12 Sb12 S13 Sb17 80.72(9) . 1_455
S11 Sb12 S13 Sb17 179.34(8) . 1_455
S9 Sb10 S14 Sb3 -52.45(10) . 2_556
S11 Sb10 S14 Sb3 40.35(10) . 2_556
S14 Sb3 S15 Sb4 163.91(10) 2_546 .
S16 Sb3 S15 Sb4 75.46(11) . .
S18 Sb4 S15 Sb3 9.30(12) . .
S17 Sb4 S15 Sb3 -87.97(12) . .
S17 Sb5 S16 Sb3 72.38(11) . .
S29 Sb5 S16 Sb3 161.44(12) . .
S15 Sb3 S16 Sb5 -69.19(11) . .
S14 Sb3 S16 Sb5 -158.87(11) 2_546 .
S16 Sb5 S17 Sb4 -77.32(10) . .
S29 Sb5 S17 Sb4 -168.58(12) . .
S18 Sb4 S17 Sb5 -12.19(11) . .
S15 Sb4 S17 Sb5 86.09(11) . .
S10 Sb11 S19 Sb13 7.21(10) . .
S12 Sb11 S19 Sb13 -96.36(9) . .
S21 Sb13 S19 Sb11 -106.08(9) . .
S20 Sb13 S19 Sb11 154.73(9) . .
S19 Sb13 S20 Sb18 74.72(8) . 1_455
S21 Sb13 S20 Sb18 -15.90(8) . 1_455
S24 Sb14 S21 Sb13 179.90(9) . .
S22 Sb14 S21 Sb13 -82.35(9) . .
S19 Sb13 S21 Sb14 177.15(9) . .
S20 Sb13 S21 Sb14 -93.06(8) . .
S23 Sb15 S22 Sb14 73.91(9) . .
S1 Sb15 S22 Sb14 -18.80(9) . .
S21 Sb14 S22 Sb15 170.96(8) . .
S24 Sb14 S22 Sb15 -98.55(9) . .
S1 Sb15 S23 Sb18 -80.80(9) . .
S22 Sb15 S23 Sb18 -179.39(8) . .
S20 Sb18 S23 Sb15 -9.06(9) 1_655 .
S7 Sb18 S23 Sb15 91.92(10) . .
S26 Sb6 S24 Sb14 146.57(10) . .
S25 Sb6 S24 Sb14 -115.63(10) . .
S21 Sb14 S24 Sb6 50.97(9) . .
S22 Sb14 S24 Sb6 -41.82(9) . .
S27 Sb8 S25 Sb6 67.98(13) . .
S29 Sb8 S25 Sb6 158.43(14) . .
S26 Sb6 S25 Sb8 -69.70(11) . .
S24 Sb6 S25 Sb8 -158.36(11) . .
S25 Sb6 S26 Sb7 79.95(10) . .
S24 Sb6 S26 Sb7 167.10(9) . .
S28 Sb7 S26 Sb6 7.44(11) . .
S27 Sb7 S26 Sb6 -90.77(11) . .
S25 Sb8 S27 Sb7 -72.74(12) . .
S29 Sb8 S27 Sb7 -161.37(11) . .
S28 Sb7 S27 Sb8 -14.88(12) . .
S26 Sb7 S27 Sb8 83.71(10) . .
S25 Sb8 S29 Sb5 157.21(13) . .
S27 Sb8 S29 Sb5 -98.54(13) . .
S16 Sb5 S29 Sb8 136.20(13) . .
S17 Sb5 S29 Sb8 -122.30(14) . .
C5 N1 C1 C2 1.5(14) . .
Ni2 N1 C1 C2 -176.5(7) . .
N1 C1 C2 C3 -1.6(16) . .
C1 C2 C3 C4 0.5(16) . .
C2 C3 C4 C5 0.5(15) . .
C2 C3 C4 C6 -179.4(10) . .
C1 N1 C5 C4 -0.3(13) . .
Ni2 N1 C5 C4 178.0(7) . .
C1 N1 C5 C9 179.4(8) . .
Ni2 N1 C5 C9 -2.3(10) . .
C3 C4 C5 N1 -0.7(14) . .
C6 C4 C5 N1 179.2(9) . .
C3 C4 C5 C9 179.6(8) . .
C6 C4 C5 C9 -0.5(13) . .
C5 C4 C6 C7 -1.5(16) . .
C3 C4 C6 C7 178.4(11) . .
C4 C6 C7 C8 1.8(18) . .
C6 C7 C8 C9 -0.1(16) . .
C6 C7 C8 C10 177.7(11) . .
C12 N2 C9 C8 -1.2(13) . .
Ni2 N2 C9 C8 178.3(7) . .
C12 N2 C9 C5 177.9(8) . .
Ni2 N2 C9 C5 -2.6(10) . .
C10 C8 C9 N2 -0.7(14) . .
C7 C8 C9 N2 177.2(9) . .
C10 C8 C9 C5 -179.8(8) . .
C7 C8 C9 C5 -1.9(14) . .
N1 C5 C9 N2 3.3(12) . .
C4 C5 C9 N2 -177.0(8) . .
N1 C5 C9 C8 -177.6(8) . .
C4 C5 C9 C8 2.1(13) . .
C9 C8 C10 C11 1.7(15) . .
C7 C8 C10 C11 -176.1(10) . .
C8 C10 C11 C12 -0.8(15) . .
C9 N2 C12 C11 2.2(14) . .
Ni2 N2 C12 C11 -177.2(7) . .
C10 C11 C12 N2 -1.3(15) . .
C17 N3 C13 C14 -0.9(15) . .
Ni2 N3 C13 C14 -179.7(9) . .
N3 C13 C14 C15 0.6(18) . .
C13 C14 C15 C16 -1.6(17) . .
C14 C15 C16 C17 2.8(15) . .
C14 C15 C16 C18 -179.5(10) . .
C13 N3 C17 C16 2.4(13) . .
Ni2 N3 C17 C16 -178.6(7) . .
C13 N3 C17 C21 -178.0(8) . .
Ni2 N3 C17 C21 1.0(10) . .
C15 C16 C17 N3 -3.3(13) . .
C18 C16 C17 N3 178.9(9) . .
C15 C16 C17 C21 177.1(8) . .
C18 C16 C17 C21 -0.7(13) . .
C17 C16 C18 C19 -0.8(15) . .
C15 C16 C18 C19 -178.4(11) . .
C16 C18 C19 C20 2.4(17) . .
C18 C19 C20 C21 -2.4(17) . .
C18 C19 C20 C22 172.4(11) . .
C24 N4 C21 C20 -5.9(12) . .
Ni2 N4 C21 C20 177.7(7) . .
C24 N4 C21 C17 174.6(7) . .
Ni2 N4 C21 C17 -1.9(9) . .
C19 C20 C21 N4 -178.8(9) . .
C22 C20 C21 N4 5.9(13) . .
C19 C20 C21 C17 0.8(13) . .
C22 C20 C21 C17 -174.6(8) . .
N3 C17 C21 N4 0.6(11) . .
C16 C17 C21 N4 -179.7(8) . .
N3 C17 C21 C20 -178.9(8) . .
C16 C17 C21 C20 0.7(12) . .
C19 C20 C22 C23 -177.1(10) . .
C21 C20 C22 C23 -2.1(15) . .
C20 C22 C23 C24 -1.4(16) . .
C21 N4 C24 C23 2.0(13) . .
Ni2 N4 C24 C23 177.8(7) . .
C22 C23 C24 N4 1.6(15) . .
C29 N5 C25 C26 1.2(12) . .
Ni2 N5 C25 C26 177.3(6) . .
N5 C25 C26 C27 0.7(14) . .
C25 C26 C27 C28 -2.0(14) . .
C26 C27 C28 C29 1.4(13) . .
C26 C27 C28 C30 -174.0(9) . .
C25 N5 C29 C28 -1.7(12) . .
Ni2 N5 C29 C28 -178.5(7) . .
C25 N5 C29 C33 175.4(7) . .
Ni2 N5 C29 C33 -1.4(9) . .
C27 C28 C29 N5 0.5(13) . .
C30 C28 C29 N5 176.3(8) . .
C27 C28 C29 C33 -176.5(8) . .
C30 C28 C29 C33 -0.7(13) . .
C29 C28 C30 C31 1.4(16) . .
C27 C28 C30 C31 176.8(10) . .
C28 C30 C31 C32 -3.2(18) . .
C30 C31 C32 C34 -178.9(12) . .
C30 C31 C32 C33 4.3(17) . .
C36 N6 C33 C32 0.4(14) . .
Ni2 N6 C33 C32 175.5(7) . .
C36 N6 C33 C29 -177.3(8) . .
Ni2 N6 C33 C29 -2.2(10) . .
C34 C32 C33 N6 1.6(15) . .
C31 C32 C33 N6 178.7(9) . .
C34 C32 C33 C29 179.2(10) . .
C31 C32 C33 C29 -3.6(15) . .
N5 C29 C33 N6 2.5(12) . .
C28 C29 C33 N6 179.7(8) . .
N5 C29 C33 C32 -175.2(8) . .
C28 C29 C33 C32 2.0(13) . .
C31 C32 C34 C35 -178.7(13) . .
C33 C32 C34 C35 -1.8(19) . .
C32 C34 C35 C36 0(2) . .
C25 N5 Ni2 N2 132.9(18) . .
C29 N5 Ni2 N2 -51(2) . .
C25 N5 Ni2 N3 -3.9(8) . .
C29 N5 Ni2 N3 172.3(6) . .
C25 N5 Ni2 N1 91.0(7) . .
C29 N5 Ni2 N1 -92.8(6) . .
C25 N5 Ni2 N4 -83.5(7) . .
C29 N5 Ni2 N4 92.7(6) . .
C25 N5 Ni2 N6 -176.0(8) . .
C29 N5 Ni2 N6 0.2(6) . .
C12 N2 Ni2 N5 137.9(18) . .
C9 N2 Ni2 N5 -42(2) . .
C12 N2 Ni2 N3 -85.1(8) . .
C9 N2 Ni2 N3 95.5(6) . .
C12 N2 Ni2 N1 -179.5(8) . .
C9 N2 Ni2 N1 1.1(6) . .
C12 N2 Ni2 N4 -5.5(8) . .
C9 N2 Ni2 N4 175.1(6) . .
C12 N2 Ni2 N6 87.5(8) . .
C9 N2 Ni2 N6 -91.9(6) . .
C13 N3 Ni2 N5 87.8(9) . .
C17 N3 Ni2 N5 -91.1(6) . .
C13 N3 Ni2 N2 -86.7(9) . .
C17 N3 Ni2 N2 94.5(6) . .
C13 N3 Ni2 N1 -7.3(9) . .
C17 N3 Ni2 N1 173.9(6) . .
C13 N3 Ni2 N4 177.3(9) . .
C17 N3 Ni2 N4 -1.5(6) . .
C13 N3 Ni2 N6 151.3(17) . .
C17 N3 Ni2 N6 -28(2) . .
C1 N1 Ni2 N5 -6.8(8) . .
C5 N1 Ni2 N5 175.2(6) . .
C1 N1 Ni2 N2 178.7(9) . .
C5 N1 Ni2 N2 0.7(6) . .
C1 N1 Ni2 N3 89.2(8) . .
C5 N1 Ni2 N3 -88.9(6) . .
C1 N1 Ni2 N4 126(2) . .
C5 N1 Ni2 N4 -52(2) . .
C1 N1 Ni2 N6 -87.7(8) . .
C5 N1 Ni2 N6 94.3(6) . .
C21 N4 Ni2 N5 97.4(6) . .
C24 N4 Ni2 N5 -78.6(8) . .
C21 N4 Ni2 N2 -87.5(6) . .
C24 N4 Ni2 N2 96.6(8) . .
C21 N4 Ni2 N3 1.8(6) . .
C24 N4 Ni2 N3 -174.1(8) . .
C21 N4 Ni2 N1 -36(2) . .
C24 N4 Ni2 N1 148(2) . .
C21 N4 Ni2 N6 178.0(6) . .
C24 N4 Ni2 N6 2.1(8) . .
C36 N6 Ni2 N5 175.6(9) . .
C33 N6 Ni2 N5 1.0(6) . .
C36 N6 Ni2 N2 -10.7(9) . .
C33 N6 Ni2 N2 174.7(6) . .
C36 N6 Ni2 N3 111(2) . .
C33 N6 Ni2 N3 -64(2) . .
C36 N6 Ni2 N1 -90.3(9) . .
C33 N6 Ni2 N1 95.1(6) . .
C36 N6 Ni2 N4 85.4(9) . .
C33 N6 Ni2 N4 -89.1(6) . .
N11 Ni1 N7 C37 9.2(9) . .
N10 Ni1 N7 C37 -139.3(16) . .
N9 Ni1 N7 C37 -86.4(9) . .
N8 Ni1 N7 C37 -176.4(9) . .
N12 Ni1 N7 C37 88.7(9) . .
N11 Ni1 N7 C41 -172.3(6) . .
N10 Ni1 N7 C41 39(2) . .
N9 Ni1 N7 C41 92.1(6) . .
N8 Ni1 N7 C41 2.1(6) . .
N12 Ni1 N7 C41 -92.9(6) . .
N11 Ni1 N8 C48 -138(2) . .
N7 Ni1 N8 C48 174.9(8) . .
N10 Ni1 N8 C48 0.5(8) . .
N9 Ni1 N8 C48 80.6(8) . .
N12 Ni1 N8 C48 -91.9(8) . .
N11 Ni1 N8 C45 45(2) . .
N7 Ni1 N8 C45 -1.7(6) . .
N10 Ni1 N8 C45 -176.0(6) . .
N9 Ni1 N8 C45 -95.9(6) . .
N12 Ni1 N8 C45 91.6(6) . .
N11 Ni1 N9 C49 -90.4(7) . .
N7 Ni1 N9 C49 4.5(7) . .
N10 Ni1 N9 C49 177.0(8) . .
N8 Ni1 N9 C49 84.7(7) . .
N12 Ni1 N9 C49 -145.0(14) . .
N11 Ni1 N9 C53 93.6(6) . .
N7 Ni1 N9 C53 -171.4(6) . .
N10 Ni1 N9 C53 1.0(6) . .
N8 Ni1 N9 C53 -91.2(6) . .
N12 Ni1 N9 C53 39.0(19) . .
N11 Ni1 N10 C60 91.1(9) . .
N7 Ni1 N10 C60 -120.3(17) . .
N9 Ni1 N10 C60 -174.2(9) . .
N8 Ni1 N10 C60 -83.9(9) . .
N12 Ni1 N10 C60 11.8(9) . .
N11 Ni1 N10 C57 -98.4(6) . .
N7 Ni1 N10 C57 50(2) . .
N9 Ni1 N10 C57 -3.6(6) . .
N8 Ni1 N10 C57 86.7(6) . .
N12 Ni1 N10 C57 -177.6(6) . .
N7 Ni1 N11 C61 -84.1(9) . .
N10 Ni1 N11 C61 91.0(9) . .
N9 Ni1 N11 C61 10.7(9) . .
N8 Ni1 N11 C61 -130(2) . .
N12 Ni1 N11 C61 -177.5(9) . .
N7 Ni1 N11 C65 94.2(6) . .
N10 Ni1 N11 C65 -90.6(6) . .
N9 Ni1 N11 C65 -171.0(6) . .
N8 Ni1 N11 C65 48(2) . .
N12 Ni1 N11 C65 0.9(6) . .
N11 Ni1 N12 C72 -178.0(8) . .
N7 Ni1 N12 C72 88.1(8) . .
N10 Ni1 N12 C72 -84.9(8) . .
N9 Ni1 N12 C72 -122.3(16) . .
N8 Ni1 N12 C72 7.6(8) . .
N11 Ni1 N12 C69 -2.9(6) . .
N7 Ni1 N12 C69 -96.8(6) . .
N10 Ni1 N12 C69 90.2(6) . .
N9 Ni1 N12 C69 52.8(18) . .
N8 Ni1 N12 C69 -177.3(6) . .
C33 N6 C36 C35 -2.1(15) . .
Ni2 N6 C36 C35 -176.3(8) . .
C34 C35 C36 N6 1.9(19) . .
C41 N7 C37 C38 -0.2(15) . .
Ni1 N7 C37 C38 178.2(8) . .
N7 C37 C38 C39 1.5(18) . .
C37 C38 C39 C40 -2.4(16) . .
C38 C39 C40 C41 2.1(15) . .
C38 C39 C40 C42 177.3(11) . .
C39 C40 C41 N7 -0.8(13) . .
C42 C40 C41 N7 -176.2(9) . .
C39 C40 C41 C45 -177.3(8) . .
C42 C40 C41 C45 7.3(14) . .
C37 N7 C41 C40 -0.2(13) . .
Ni1 N7 C41 C40 -178.8(7) . .
C37 N7 C41 C45 176.5(8) . .
Ni1 N7 C41 C45 -2.2(9) . .
C41 C40 C42 C43 -8.2(16) . .
C39 C40 C42 C43 176.7(10) . .
C40 C42 C43 C44 3.9(16) . .
C42 C43 C44 C45 1.3(15) . .
C42 C43 C44 C46 -176.6(10) . .
C48 N8 C45 C44 3.7(13) . .
Ni1 N8 C45 C44 -179.4(7) . .
C48 N8 C45 C41 -175.9(8) . .
Ni1 N8 C45 C41 1.0(9) . .
C46 C44 C45 N8 -3.8(13) . .
C43 C44 C45 N8 178.2(8) . .
C46 C44 C45 C41 175.8(8) . .
C43 C44 C45 C41 -2.2(12) . .
C40 C41 C45 N8 177.5(8) . .
N7 C41 C45 N8 0.8(11) . .
C40 C41 C45 C44 -2.1(13) . .
N7 C41 C45 C44 -178.9(8) . .
C45 C44 C46 C47 0.5(15) . .
C43 C44 C46 C47 178.4(10) . .
C44 C46 C47 C48 2.6(16) . .
C45 N8 C48 C47 -0.4(13) . .
Ni1 N8 C48 C47 -176.7(7) . .
C46 C47 C48 N8 -2.8(15) . .
C53 N9 C49 C50 -0.8(13) . .
Ni1 N9 C49 C50 -176.5(6) . .
N9 C49 C50 C51 -2.2(14) . .
C49 C50 C51 C52 3.9(14) . .
C50 C51 C52 C54 173.5(9) . .
C50 C51 C52 C53 -2.7(13) . .
C49 N9 C53 C52 2.0(13) . .
Ni1 N9 C53 C52 178.4(7) . .
C49 N9 C53 C57 -174.8(7) . .
Ni1 N9 C53 C57 1.6(9) . .
C54 C52 C53 N9 -176.5(9) . .
C51 C52 C53 N9 -0.2(13) . .
C54 C52 C53 C57 0.2(13) . .
C51 C52 C53 C57 176.5(8) . .
C53 C52 C54 C55 2.9(16) . .
C51 C52 C54 C55 -173.1(10) . .
C52 C54 C55 C56 -2.8(18) . .
C54 C55 C56 C58 176.1(12) . .
C54 C55 C56 C57 -0.4(18) . .
C60 N10 C57 C56 -1.1(15) . .
Ni1 N10 C57 C56 -172.9(8) . .
C60 N10 C57 C53 177.4(8) . .
Ni1 N10 C57 C53 5.7(10) . .
C58 C56 C57 N10 5.3(16) . .
C55 C56 C57 N10 -178.0(10) . .
C58 C56 C57 C53 -173.2(10) . .
C55 C56 C57 C53 3.4(16) . .
N9 C53 C57 N10 -5.0(12) . .
C52 C53 C57 N10 178.0(8) . .
N9 C53 C57 C56 173.6(9) . .
C52 C53 C57 C56 -3.4(13) . .
C57 C56 C58 C59 -6.9(19) . .
C55 C56 C58 C59 176.5(13) . .
C56 C58 C59 C60 5(2) . .
C57 N10 C60 C59 -1.4(16) . .
Ni1 N10 C60 C59 168.7(9) . .
C58 C59 C60 N10 0(2) . .
C65 N11 C61 C62 -0.2(15) . .
Ni1 N11 C61 C62 178.1(7) . .
N11 C61 C62 C63 -1.4(17) . .
C61 C62 C63 C64 3.1(17) . .
C62 C63 C64 C65 -3.0(16) . .
C62 C63 C64 C66 175.0(11) . .
C61 N11 C65 C64 0.2(14) . .
Ni1 N11 C65 C64 -178.4(7) . .
C61 N11 C65 C69 179.7(8) . .
Ni1 N11 C65 C69 1.2(10) . .
C63 C64 C65 N11 1.4(14) . .
C66 C64 C65 N11 -176.8(9) . .
C63 C64 C65 C69 -178.1(9) . .
C66 C64 C65 C69 3.7(14) . .
C65 C64 C66 C67 1.1(17) . .
C63 C64 C66 C67 -176.9(11) . .
C64 C66 C67 C68 -3(2) . .
C66 C67 C68 C70 -176.2(12) . .
C66 C67 C68 C69 0.1(18) . .
C72 N12 C69 C68 2.7(13) . .
Ni1 N12 C69 C68 -173.0(7) . .
C72 N12 C69 C65 -179.8(8) . .
Ni1 N12 C69 C65 4.5(10) . .
C67 C68 C69 N12 -177.8(10) . .
C70 C68 C69 N12 -1.0(14) . .
C67 C68 C69 C65 4.8(14) . .
C70 C68 C69 C65 -178.4(9) . .
N11 C65 C69 N12 -3.8(12) . .
C64 C65 C69 N12 175.7(8) . .
N11 C65 C69 C68 173.8(8) . .
C64 C65 C69 C68 -6.7(13) . .
C67 C68 C70 C71 175.1(12) . .
C69 C68 C70 C71 -1.3(16) . .
C68 C70 C71 C72 1.8(17) . .
C69 N12 C72 C71 -2.1(14) . .
Ni1 N12 C72 C71 172.8(7) . .
C70 C71 C72 N12 0.0(16) . .
